data_7047440
loop_
_publ_author_name
'Shiga, Takuya'
'Miyamoto, Haruka'
'Newton, Graham N.'
'Oshio, Hiroki'

_publ_section_title
;
 Two-electron redox-active tricyano iron(ii) complex with
 2,4,6-tris(2-pyrimidyl)-1,3,5-triazine as a building block for
 coordination polymers.
;
_journal_issue 38
_journal_name_full 'Dalton transactions (Cambridge, England : 2003)'
_journal_page_first 13402
_journal_page_last 13407
_journal_paper_doi 10.1039/c8dt02315h
_journal_volume 47
_journal_year 2018
_chemical_formula_moiety 'C18 H17 Fe K N12 O4, 3(H2 O)'
_chemical_formula_sum 'C18 H23 Fe K N12 O7'
_chemical_formula_weight 614.43
_space_group_crystal_system triclinic
_space_group_IT_number 2
_space_group_name_Hall '-P 1'
_space_group_name_H-M_alt 'P -1'
_symmetry_space_group_name_Hall '-P 1'
_symmetry_space_group_name_H-M 'P -1'
_atom_sites_solution_hydrogens mixed
_audit_creation_method SHELXL-2016/6
_audit_update_record
;
2018-07-25 deposited with the CCDC.
2018-08-22 downloaded from the CCDC.
;
_cell_angle_alpha 110.674(2)
_cell_angle_beta 91.693(2)
_cell_angle_gamma 97.884(2)
_cell_formula_units_Z 2
_cell_length_a 8.3483(11)
_cell_length_b 12.6991(16)
_cell_length_c 12.8859(16)
_cell_measurement_reflns_used 4371
_cell_measurement_temperature 100(2)
_cell_measurement_theta_max 27.54
_cell_measurement_theta_min 2.47
_cell_volume 1261.6(3)
_computing_cell_refinement 'Bruker SAINT'
_computing_data_collection 'Bruker APEX2'
_computing_data_reduction 'Bruker SAINT'
_computing_molecular_graphics 'Bruker SHELXTL'
_computing_publication_material 'Bruker SHELXTL'
_computing_structure_refinement 'SHELXL-2016/6 (Sheldrick, 2016)'
_computing_structure_solution 'SHELXS-97 (Sheldrick, 2008)'
_diffrn_ambient_temperature 100(2)
_diffrn_detector_area_resol_mean 8.366
_diffrn_measured_fraction_theta_full 0.983
_diffrn_measured_fraction_theta_max 0.960
_diffrn_measurement_device_type 'Bruker APEX-II CCD'
_diffrn_measurement_method '\f and \w scans'
_diffrn_radiation_type MoK\a
_diffrn_radiation_wavelength 0.71073
_diffrn_reflns_av_R_equivalents 0.0194
_diffrn_reflns_av_unetI/netI 0.0330
_diffrn_reflns_Laue_measured_fraction_full 0.983
_diffrn_reflns_Laue_measured_fraction_max 0.960
_diffrn_reflns_limit_h_max 10
_diffrn_reflns_limit_h_min -7
_diffrn_reflns_limit_k_max 13
_diffrn_reflns_limit_k_min -16
_diffrn_reflns_limit_l_max 13
_diffrn_reflns_limit_l_min -16
_diffrn_reflns_number 7294
_diffrn_reflns_point_group_measured_fraction_full 0.983
_diffrn_reflns_point_group_measured_fraction_max 0.960
_diffrn_reflns_theta_full 25.242
_diffrn_reflns_theta_max 27.498
_diffrn_reflns_theta_min 1.695
_diffrn_source 'sealed tube'
_exptl_absorpt_coefficient_mu 0.828
_exptl_absorpt_correction_T_max 0.7456
_exptl_absorpt_correction_T_min 0.6409
_exptl_absorpt_correction_type empirical
_exptl_absorpt_process_details SADABS
_exptl_crystal_colour 'reddish purple'
_exptl_crystal_density_diffrn 1.617
_exptl_crystal_density_method 'not measured'
_exptl_crystal_description needle
_exptl_crystal_F_000 632
_exptl_crystal_size_max 0.440
_exptl_crystal_size_mid 0.130
_exptl_crystal_size_min 0.060
_refine_diff_density_max 2.019
_refine_diff_density_min -2.064
_refine_diff_density_rms 0.120
_refine_ls_extinction_method none
_refine_ls_goodness_of_fit_ref 1.037
_refine_ls_hydrogen_treatment mixed
_refine_ls_matrix_type full
_refine_ls_number_parameters 394
_refine_ls_number_reflns 5562
_refine_ls_number_restraints 25
_refine_ls_restrained_S_all 1.039
_refine_ls_R_factor_all 0.0662
_refine_ls_R_factor_gt 0.0586
_refine_ls_shift/su_max 0.001
_refine_ls_shift/su_mean 0.000
_refine_ls_structure_factor_coef Fsqd
_refine_ls_weighting_details 'w=1/[\s^2^(Fo^2^)+(0.0956P)^2^+3.5991P] where P=(Fo^2^+2Fc^2^)/3'
_refine_ls_weighting_scheme calc
_refine_ls_wR_factor_gt 0.1620
_refine_ls_wR_factor_ref 0.1695
_reflns_Friedel_coverage 0.000
_reflns_number_gt 4866
_reflns_number_total 5562
_reflns_threshold_expression 'I > 2\s(I)'
_cod_data_source_file c8dt02315h2.cif
_cod_data_source_block Comp1
_cod_depositor_comments 'Adding full bibliography for 7047440--7047443.cif.'
_cod_database_code 7047440
_shelx_shelxl_version_number 2016/6
_shelx_space_group_comment
;
The symmetry employed for this shelxl refinement is uniquely defined
by the following loop, which should always be used as a source of
symmetry information in preference to the above space-group names.
They are only intended as comments.
;
_shelx_estimated_absorpt_t_min 0.712
_shelx_estimated_absorpt_t_max 0.952

loop_
_space_group_symop_operation_xyz
'x, y, z'
'-x, -y, -z'

loop_
_atom_site_label
_atom_site_type_symbol
_atom_site_fract_x
_atom_site_fract_y
_atom_site_fract_z
_atom_site_U_iso_or_equiv
_atom_site_adp_type
_atom_site_occupancy
_atom_site_site_symmetry_order
_atom_site_calc_flag
_atom_site_refinement_flags_posn
_atom_site_refinement_flags_adp
Fe1 Fe 0.88663(5) 0.11179(3) 0.75223(4) 0.01420(15) Uani 1 1 d . .
K1 K 0.39868(9) 0.40782(6) 0.64215(6) 0.02416(19) Uani 1 1 d . .
N1 N 0.7621(3) 0.1072(2) 0.6164(2) 0.0153(5) Uani 1 1 d . .
N2 N 0.5890(3) 0.2139(2) 0.5544(2) 0.0180(5) Uani 1 1 d . .
N3 N 0.8143(3) 0.2517(2) 0.8075(2) 0.0149(5) Uani 1 1 d . .
N4 N 0.6537(3) 0.3797(2) 0.7800(2) 0.0164(5) Uani 1 1 d . .
N5 N 0.8007(3) 0.4228(2) 0.9563(2) 0.0161(5) Uani 1 1 d . .
N6 N 0.9827(3) 0.1688(2) 0.9097(2) 0.0164(5) Uani 1 1 d . .
N7 N 0.9927(3) 0.3262(2) 1.0822(2) 0.0193(5) Uani 1 1 d . .
N8 N 0.5322(3) 0.5753(2) 0.8603(2) 0.0209(6) Uani 1 1 d . .
N9 N 0.6781(3) 0.6221(2) 1.0377(2) 0.0180(5) Uani 1 1 d . .
C1 C 0.6834(4) 0.1980(3) 0.6304(3) 0.0156(6) Uani 1 1 d . .
C2 C 0.7492(4) 0.0288(3) 0.5125(3) 0.0175(6) Uani 1 1 d . .
H1 H 0.803908 -0.035196 0.497684 0.021 Uiso 1 1 calc R U
C3 C 0.6574(4) 0.0403(3) 0.4271(3) 0.0195(6) Uani 1 1 d . .
H2 H 0.649822 -0.014147 0.353533 0.023 Uiso 1 1 calc R U
C4 C 0.5763(4) 0.1339(3) 0.4520(3) 0.0202(6) Uani 1 1 d . .
H3 H 0.509876 0.141442 0.394661 0.024 Uiso 1 1 calc R U
C5 C 0.7141(4) 0.2835(3) 0.7432(3) 0.0158(6) Uani 1 1 d . .
C6 C 0.7020(4) 0.4472(3) 0.8865(3) 0.0166(6) Uani 1 1 d . .
C7 C 0.8516(4) 0.3231(3) 0.9132(3) 0.0155(6) Uani 1 1 d . .
C8 C 0.9499(4) 0.2723(3) 0.9744(3) 0.0160(6) Uani 1 1 d . .
C9 C 1.0715(4) 0.1173(3) 0.9609(3) 0.0199(6) Uani 1 1 d . .
H4 H 1.099616 0.045224 0.919070 0.024 Uiso 1 1 calc R U
C10 C 1.1222(4) 0.1672(3) 1.0727(3) 0.0224(7) Uani 1 1 d . .
H5 H 1.184594 0.130568 1.108358 0.027 Uiso 1 1 calc R U
C11 C 1.0793(4) 0.2727(3) 1.1317(3) 0.0224(7) Uani 1 1 d . .
H6 H 1.111877 0.307842 1.209019 0.027 Uiso 1 1 calc R U
C12 C 0.6335(4) 0.5558(3) 0.9309(3) 0.0166(6) Uani 1 1 d . .
C13 C 0.4702(4) 0.6724(3) 0.9000(3) 0.0238(7) Uani 1 1 d . .
H7 H 0.396816 0.689459 0.852600 0.029 Uiso 1 1 calc R U
C14 C 0.5100(4) 0.7488(3) 1.0081(3) 0.0228(7) Uani 1 1 d . .
H8 H 0.467498 0.818265 1.035088 0.027 Uiso 1 1 calc R U
C15 C 0.6148(4) 0.7192(3) 1.0752(3) 0.0205(7) Uani 1 1 d . .
H9 H 0.642600 0.769243 1.150092 0.025 Uiso 1 1 calc R U
C16 C 0.6966(4) 0.0335(3) 0.7946(3) 0.0177(6) Uani 1 1 d . .
N10 N 0.5853(4) -0.0113(3) 0.8222(2) 0.0240(6) Uani 1 1 d . .
C17 C 0.9548(4) -0.0355(3) 0.6932(3) 0.0207(6) Uani 1 1 d . .
N11 N 0.9885(4) -0.1259(3) 0.6553(3) 0.0354(8) Uani 1 1 d . .
C18 C 1.0856(4) 0.1732(2) 0.7033(2) 0.0162(6) Uani 1 1 d . .
N12 N 1.2019(4) 0.2094(2) 0.6734(2) 0.0214(6) Uani 1 1 d . .
O1 O 0.7255(6) 0.4731(4) 0.5759(4) 0.0636(11) Uani 1 1 d D .
H11 H 0.8002(19) 0.497(2) 0.537(2) 0.076 Uiso 1 1 d D U
H12 H 0.808(5) 0.448(6) 0.602(5) 0.076 Uiso 1 1 d D U
O2 O 0.2897(4) 0.3123(3) 0.4114(3) 0.0429(7) Uani 1 1 d D .
H21 H 0.210(5) 0.259(3) 0.398(5) 0.051 Uiso 1 1 d D U
H22 H 0.262(6) 0.352(4) 0.376(4) 0.051 Uiso 1 1 d D U
O3 O 0.3994(5) 0.6294(4) 0.6340(4) 0.0618(11) Uani 1 1 d D .
H31 H 0.340(5) 0.622(4) 0.5777(18) 0.074 Uiso 1 1 d D U
H32 H 0.478(3) 0.681(2) 0.641(4) 0.074 Uiso 1 1 d D U
O4 O 0.1287(4) 0.4530(2) 0.7922(2) 0.0325(6) Uani 1 1 d D .
H41 H 0.171(6) 0.436(4) 0.842(3) 0.039 Uiso 1 1 d D U
H42 H 0.093(6) 0.512(3) 0.826(3) 0.039 Uiso 1 1 d D U
O5 O -0.0274(5) 0.3443(3) 0.5797(3) 0.0504(9) Uani 1 1 d D .
H51 H 0.061(4) 0.382(4) 0.575(5) 0.060 Uiso 1 1 d D U
H52 H -0.013(7) 0.280(3) 0.533(4) 0.060 Uiso 1 1 d D U
O6 O 0.2339(10) 0.7936(9) 0.7579(8) 0.192(5) Uani 1 1 d D .
H61 H 0.161(6) 0.784(5) 0.706(4) 0.231 Uiso 1 1 d D U
H62 H 0.279(6) 0.861(3) 0.775(6) 0.231 Uiso 1 1 d D U
O7 O 0.3151(9) 0.9388(7) 0.9271(7) 0.120(3) Uani 1 1 d D .
H71 H 0.311(11) 0.915(9) 0.984(6) 0.144 Uiso 1 1 d D U
H72 H 0.415(6) 0.926(9) 0.909(8) 0.144 Uiso 1 1 d D U

loop_
_atom_site_aniso_label
_atom_site_aniso_U_11
_atom_site_aniso_U_22
_atom_site_aniso_U_33
_atom_site_aniso_U_23
_atom_site_aniso_U_13
_atom_site_aniso_U_12
Fe1 0.0154(2) 0.0116(2) 0.0151(2) 0.00387(17) 0.00394(16) 0.00232(16)
K1 0.0271(4) 0.0215(4) 0.0237(4) 0.0076(3) 0.0016(3) 0.0047(3)
N1 0.0151(12) 0.0117(11) 0.0167(12) 0.0027(10) 0.0045(10) 0.0007(9)
N2 0.0190(13) 0.0157(12) 0.0164(13) 0.0028(10) 0.0002(10) 0.0014(10)
N3 0.0155(12) 0.0143(12) 0.0145(12) 0.0044(10) 0.0042(10) 0.0025(9)
N4 0.0169(12) 0.0125(12) 0.0169(13) 0.0018(10) 0.0028(10) 0.0024(9)
N5 0.0157(12) 0.0142(12) 0.0161(13) 0.0029(10) 0.0034(10) 0.0016(9)
N6 0.0141(12) 0.0164(12) 0.0195(13) 0.0076(11) 0.0043(10) 0.0010(10)
N7 0.0193(13) 0.0209(13) 0.0171(13) 0.0069(11) 0.0024(10) 0.0009(10)
N8 0.0213(14) 0.0155(12) 0.0230(14) 0.0024(11) 0.0020(11) 0.0055(10)
N9 0.0185(13) 0.0129(12) 0.0183(13) 0.0008(10) 0.0041(10) 0.0008(10)
C1 0.0156(14) 0.0136(13) 0.0155(14) 0.0030(12) 0.0043(11) 0.0005(11)
C2 0.0186(15) 0.0126(13) 0.0182(15) 0.0016(12) 0.0070(12) 0.0019(11)
C3 0.0225(16) 0.0158(14) 0.0147(14) -0.0003(12) 0.0042(12) 0.0000(12)
C4 0.0229(16) 0.0186(15) 0.0169(15) 0.0049(12) 0.0001(12) 0.0008(12)
C5 0.0148(14) 0.0144(13) 0.0165(14) 0.0043(12) 0.0019(11) -0.0003(11)
C6 0.0161(14) 0.0161(14) 0.0164(15) 0.0048(12) 0.0041(11) 0.0007(11)
C7 0.0136(13) 0.0163(14) 0.0156(14) 0.0054(12) 0.0039(11) -0.0009(11)
C8 0.0146(14) 0.0164(14) 0.0165(14) 0.0057(12) 0.0045(11) 0.0001(11)
C9 0.0178(15) 0.0192(15) 0.0256(17) 0.0117(13) 0.0044(12) 0.0027(12)
C10 0.0194(15) 0.0247(16) 0.0263(17) 0.0141(14) 0.0006(13) 0.0009(12)
C11 0.0216(16) 0.0264(17) 0.0199(16) 0.0106(14) 0.0012(13) 0.0001(13)
C12 0.0148(14) 0.0129(13) 0.0204(15) 0.0037(12) 0.0048(11) 0.0019(11)
C13 0.0186(16) 0.0203(16) 0.0311(18) 0.0062(14) 0.0028(13) 0.0067(12)
C14 0.0200(16) 0.0151(14) 0.0308(18) 0.0038(13) 0.0103(13) 0.0053(12)
C15 0.0178(15) 0.0154(14) 0.0221(16) -0.0007(12) 0.0074(12) 0.0010(11)
C16 0.0234(16) 0.0149(14) 0.0127(14) 0.0017(11) 0.0014(11) 0.0051(12)
N10 0.0263(15) 0.0220(14) 0.0212(14) 0.0056(12) 0.0074(12) 0.0002(11)
C17 0.0196(15) 0.0181(15) 0.0248(17) 0.0087(13) 0.0061(13) 0.0005(12)
N11 0.0331(18) 0.0152(14) 0.057(2) 0.0105(15) 0.0186(16) 0.0058(12)
C18 0.0223(15) 0.0116(13) 0.0124(14) 0.0011(11) 0.0006(11) 0.0035(11)
N12 0.0244(14) 0.0155(12) 0.0199(14) 0.0015(11) 0.0068(11) 0.0009(11)
O1 0.081(3) 0.064(2) 0.065(3) 0.038(2) 0.031(2) 0.033(2)
O2 0.0456(18) 0.0322(16) 0.0461(19) 0.0125(14) -0.0079(15) -0.0024(13)
O3 0.045(2) 0.077(3) 0.092(3) 0.065(3) 0.004(2) 0.0117(19)
O4 0.0433(16) 0.0244(13) 0.0244(13) -0.0003(11) 0.0007(12) 0.0128(12)
O5 0.054(2) 0.0434(19) 0.056(2) 0.0216(17) -0.0073(17) 0.0069(16)
O6 0.182(7) 0.337(11) 0.259(9) 0.275(10) 0.182(7) 0.218(8)
O7 0.107(5) 0.161(6) 0.153(7) 0.109(6) 0.070(5) 0.066(5)

loop_
_atom_type_symbol
_atom_type_description
_atom_type_scat_dispersion_real
_atom_type_scat_dispersion_imag
_atom_type_scat_source
C C 0.0033 0.0016 'International Tables Vol C Tables 4.2.6.8 and 6.1.1.4'
H H 0.0000 0.0000 'International Tables Vol C Tables 4.2.6.8 and 6.1.1.4'
Fe Fe 0.3463 0.8444 'International Tables Vol C Tables 4.2.6.8 and 6.1.1.4'
K K 0.2009 0.2494 'International Tables Vol C Tables 4.2.6.8 and 6.1.1.4'
N N 0.0061 0.0033 'International Tables Vol C Tables 4.2.6.8 and 6.1.1.4'
O O 0.0106 0.0060 'International Tables Vol C Tables 4.2.6.8 and 6.1.1.4'

loop_
_geom_angle_atom_site_label_1
_geom_angle_atom_site_label_2
_geom_angle_atom_site_label_3
_geom_angle
_geom_angle_site_symmetry_1
_geom_angle_site_symmetry_3
N3 Fe1 C17 178.23(13) . .
N3 Fe1 C16 92.61(12) . .
C17 Fe1 C16 86.03(13) . .
N3 Fe1 C18 93.98(12) . .
C17 Fe1 C18 87.38(13) . .
C16 Fe1 C18 173.41(13) . .
N3 Fe1 N1 80.18(11) . .
C17 Fe1 N1 98.70(13) . .
C16 Fe1 N1 91.04(12) . .
C18 Fe1 N1 90.14(12) . .
N3 Fe1 N6 79.52(11) . .
C17 Fe1 N6 101.59(13) . .
C16 Fe1 N6 89.46(12) . .
C18 Fe1 N6 91.68(12) . .
N1 Fe1 N6 159.69(11) . .
O3 K1 O2 88.93(12) . .
O3 K1 N4 117.42(10) . .
O2 K1 N4 135.63(9) . .
O3 K1 N8 72.24(11) . .
O2 K1 N8 160.59(9) . .
N4 K1 N8 55.08(8) . .
O3 K1 N12 145.76(10) . 1_455
O2 K1 N12 88.92(9) . 1_455
N4 K1 N12 86.88(8) . 1_455
N8 K1 N12 109.22(8) . 1_455
O3 K1 O1 74.49(11) . .
O2 K1 O1 87.78(12) . .
N4 K1 O1 68.24(10) . .
N8 K1 O1 82.77(11) . .
N12 K1 O1 139.54(10) 1_455 .
O3 K1 O4 87.59(10) . .
O2 K1 O4 113.55(9) . .
N4 K1 O4 103.22(8) . .
N8 K1 O4 71.32(8) . .
N12 K1 O4 62.25(8) 1_455 .
O1 K1 O4 152.10(11) . .
O3 K1 N2 137.89(10) . .
O2 K1 N2 77.23(9) . .
N4 K1 N2 59.11(7) . .
N8 K1 N2 113.55(8) . .
N12 K1 N2 74.42(8) 1_455 .
O1 K1 N2 65.52(9) . .
O4 K1 N2 134.45(8) . .
O3 K1 H51 82.4(10) . .
O2 K1 H51 60.4(12) . .
N4 K1 H51 150.5(10) . .
N8 K1 H51 119.6(11) . .
N12 K1 H51 66.9(10) 1_455 .
O1 K1 H51 141.0(11) . .
O4 K1 H51 53.3(12) . .
N2 K1 H51 121.6(11) . .
C2 N1 C1 116.1(3) . .
C2 N1 Fe1 128.9(2) . .
C1 N1 Fe1 115.0(2) . .
C1 N2 C4 115.8(3) . .
C1 N2 K1 115.2(2) . .
C4 N2 K1 128.4(2) . .
C7 N3 C5 116.9(3) . .
C7 N3 Fe1 122.1(2) . .
C5 N3 Fe1 120.8(2) . .
C5 N4 C6 115.4(3) . .
C5 N4 K1 117.7(2) . .
C6 N4 K1 126.2(2) . .
C7 N5 C6 114.9(3) . .
C9 N6 C8 115.9(3) . .
C9 N6 Fe1 129.0(2) . .
C8 N6 Fe1 115.1(2) . .
C8 N7 C11 116.2(3) . .
C12 N8 C13 116.3(3) . .
C12 N8 K1 124.7(2) . .
C13 N8 K1 118.3(2) . .
C15 N9 C12 115.6(3) . .
N2 C1 N1 127.0(3) . .
N2 C1 C5 120.4(3) . .
N1 C1 C5 112.6(3) . .
N1 C2 C3 120.8(3) . .
N1 C2 H1 119.6 . .
C3 C2 H1 119.6 . .
C2 C3 C4 118.2(3) . .
C2 C3 H2 120.9 . .
C4 C3 H2 120.9 . .
N2 C4 C3 122.1(3) . .
N2 C4 H3 119.0 . .
C3 C4 H3 119.0 . .
N4 C5 N3 123.2(3) . .
N4 C5 C1 125.6(3) . .
N3 C5 C1 111.2(3) . .
N5 C6 N4 125.6(3) . .
N5 C6 C12 117.8(3) . .
N4 C6 C12 116.5(3) . .
N5 C7 N3 124.0(3) . .
N5 C7 C8 125.6(3) . .
N3 C7 C8 110.3(3) . .
N7 C8 N6 126.8(3) . .
N7 C8 C7 120.2(3) . .
N6 C8 C7 112.9(3) . .
N6 C9 C10 121.4(3) . .
N6 C9 H4 119.3 . .
C10 C9 H4 119.3 . .
C9 C10 C11 118.0(3) . .
C9 C10 H5 121.0 . .
C11 C10 H5 121.0 . .
N7 C11 C10 121.6(3) . .
N7 C11 H6 119.2 . .
C10 C11 H6 119.2 . .
N8 C12 N9 127.0(3) . .
N8 C12 C6 116.1(3) . .
N9 C12 C6 116.9(3) . .
N8 C13 C14 121.9(3) . .
N8 C13 H7 119.0 . .
C14 C13 H7 119.0 . .
C13 C14 C15 117.1(3) . .
C13 C14 H8 121.5 . .
C15 C14 H8 121.5 . .
N9 C15 C14 122.2(3) . .
N9 C15 H9 118.9 . .
C14 C15 H9 118.9 . .
N10 C16 Fe1 178.4(3) . .
N11 C17 Fe1 176.8(3) . .
N12 C18 Fe1 179.2(3) . .
C18 N12 K1 148.1(2) . 1_655
K1 O1 H11 158.6(17) . .
K1 O1 H12 116(3) . .
H11 O1 H12 84(3) . .
K1 O2 H21 112(4) . .
K1 O2 H22 122(4) . .
H21 O2 H22 104(4) . .
K1 O3 H31 107(4) . .
K1 O3 H32 129(3) . .
H31 O3 H32 107(4) . .
K1 O4 H41 96(3) . .
K1 O4 H42 132(4) . .
H41 O4 H42 104(4) . .
H51 O5 H52 98(4) . .
H61 O6 H62 105(2) . .
H71 O7 H72 99(4) . .

loop_
_geom_bond_atom_site_label_1
_geom_bond_atom_site_label_2
_geom_bond_distance
_geom_bond_site_symmetry_2
Fe1 N3 1.859(3) .
Fe1 C17 1.927(3) .
Fe1 C16 1.951(3) .
Fe1 C18 1.954(3) .
Fe1 N1 1.988(3) .
Fe1 N6 1.998(3) .
K1 O3 2.852(4) .
K1 O2 2.852(3) .
K1 N4 2.872(3) .
K1 N8 2.935(3) .
K1 N12 2.971(3) 1_455
K1 O1 2.980(4) .
K1 O4 2.996(3) .
K1 N2 3.014(3) .
K1 H51 2.86(4) .
N1 C2 1.348(4) .
N1 C1 1.364(4) .
N2 C1 1.325(4) .
N2 C4 1.341(4) .
N3 C7 1.342(4) .
N3 C5 1.355(4) .
N4 C5 1.321(4) .
N4 C6 1.351(4) .
N5 C7 1.326(4) .
N5 C6 1.343(4) .
N6 C9 1.349(4) .
N6 C8 1.355(4) .
N7 C8 1.325(4) .
N7 C11 1.344(4) .
N8 C12 1.332(4) .
N8 C13 1.340(4) .
N9 C15 1.344(4) .
N9 C12 1.344(4) .
C1 C5 1.465(4) .
C2 C3 1.384(5) .
C2 H1 0.9500 .
C3 C4 1.392(5) .
C3 H2 0.9500 .
C4 H3 0.9500 .
C6 C12 1.495(4) .
C7 C8 1.475(4) .
C9 C10 1.380(5) .
C9 H4 0.9500 .
C10 C11 1.388(5) .
C10 H5 0.9500 .
C11 H6 0.9500 .
C13 C14 1.386(5) .
C13 H7 0.9500 .
C14 C15 1.388(5) .
C14 H8 0.9500 .
C15 H9 0.9500 .
C16 N10 1.154(5) .
C17 N11 1.157(5) .
C18 N12 1.152(4) .
O1 H11 0.897(19) .
O1 H12 0.90(2) .
O2 H21 0.847(19) .
O2 H22 0.833(19) .
O3 H31 0.834(19) .
O3 H32 0.84(2) .
O4 H41 0.829(19) .
O4 H42 0.825(19) .
O5 H51 0.84(2) .
O5 H52 0.853(19) .
O6 H61 0.85(2) .
O6 H62 0.83(2) .
O7 H71 0.89(2) .
O7 H72 0.90(2) .

loop_
_geom_torsion_atom_site_label_1
_geom_torsion_atom_site_label_2
_geom_torsion_atom_site_label_3
_geom_torsion_atom_site_label_4
_geom_torsion
C16 Fe1 N3 C7 89.6(2)
C18 Fe1 N3 C7 -90.3(2)
N1 Fe1 N3 C7 -179.8(3)
N6 Fe1 N3 C7 0.7(2)
C16 Fe1 N3 C5 -87.1(2)
C18 Fe1 N3 C5 93.0(2)
N1 Fe1 N3 C5 3.5(2)
N6 Fe1 N3 C5 -176.0(2)
C4 N2 C1 N1 -3.1(5)
K1 N2 C1 N1 169.3(2)
C4 N2 C1 C5 176.2(3)
K1 N2 C1 C5 -11.4(4)
C2 N1 C1 N2 4.0(5)
Fe1 N1 C1 N2 -177.9(3)
C2 N1 C1 C5 -175.4(3)
Fe1 N1 C1 C5 2.7(3)
C1 N1 C2 C3 -1.6(4)
Fe1 N1 C2 C3 -179.3(2)
N1 C2 C3 C4 -1.2(5)
C1 N2 C4 C3 -0.1(5)
K1 N2 C4 C3 -171.3(2)
C2 C3 C4 N2 2.1(5)
C6 N4 C5 N3 1.7(4)
K1 N4 C5 N3 -168.6(2)
C6 N4 C5 C1 -178.4(3)
K1 N4 C5 C1 11.3(4)
C7 N3 C5 N4 0.1(4)
Fe1 N3 C5 N4 176.9(2)
C7 N3 C5 C1 -179.9(3)
Fe1 N3 C5 C1 -3.0(3)
N2 C1 C5 N4 0.6(5)
N1 C1 C5 N4 -179.9(3)
N2 C1 C5 N3 -179.5(3)
N1 C1 C5 N3 0.0(4)
C7 N5 C6 N4 -0.2(4)
C7 N5 C6 C12 177.2(3)
C5 N4 C6 N5 -1.7(5)
K1 N4 C6 N5 167.6(2)
C5 N4 C6 C12 -179.1(3)
K1 N4 C6 C12 -9.8(4)
C6 N5 C7 N3 2.2(4)
C6 N5 C7 C8 -174.9(3)
C5 N3 C7 N5 -2.2(4)
Fe1 N3 C7 N5 -179.0(2)
C5 N3 C7 C8 175.3(2)
Fe1 N3 C7 C8 -1.5(3)
C11 N7 C8 N6 0.7(5)
C11 N7 C8 C7 178.7(3)
C9 N6 C8 N7 -1.5(5)
Fe1 N6 C8 N7 176.7(3)
C9 N6 C8 C7 -179.6(3)
Fe1 N6 C8 C7 -1.4(3)
N5 C7 C8 N7 1.0(5)
N3 C7 C8 N7 -176.4(3)
N5 C7 C8 N6 179.2(3)
N3 C7 C8 N6 1.8(4)
C8 N6 C9 C10 1.1(4)
Fe1 N6 C9 C10 -176.8(2)
N6 C9 C10 C11 0.0(5)
C8 N7 C11 C10 0.5(5)
C9 C10 C11 N7 -0.8(5)
C13 N8 C12 N9 1.1(5)
K1 N8 C12 N9 -168.8(2)
C13 N8 C12 C6 179.8(3)
K1 N8 C12 C6 9.9(4)
C15 N9 C12 N8 -1.3(5)
C15 N9 C12 C6 180.0(3)
N5 C6 C12 N8 -177.9(3)
N4 C6 C12 N8 -0.3(4)
N5 C6 C12 N9 0.9(4)
N4 C6 C12 N9 178.5(3)
C12 N8 C13 C14 0.4(5)
K1 N8 C13 C14 171.0(3)
N8 C13 C14 C15 -1.4(5)
C12 N9 C15 C14 0.1(5)
C13 C14 C15 N9 1.2(5)
